data_4123609
loop_
_publ_author_name
'Tanioka, Masaru'
'Kamino, Shinichiro'
'Muranaka, Atsuya'
'Ooyama, Yousuke'
'Ota, Hiromi'
'Shirasaki, Yoshinao'
'Horigome, Jun'
'Ueda, Masashi'
'Uchiyama, Masanobu'
'Sawada, Daisuke'
'Enomoto, Shuichi'

_publ_section_title
;
 Reversible near-infrared/blue mechanofluorochromism of
 aminobenzopyranoxanthene.
;
_journal_issue 20
_journal_name_full 'Journal of the American Chemical Society'
_journal_page_first 6436
_journal_page_last 6439
_journal_paper_doi 10.1021/jacs.5b00877
_journal_volume 137
_journal_year 2015
_chemical_formula_moiety 'C42 H36 N2 O6'
_chemical_formula_sum 'C42 H36 N2 O6'
_chemical_formula_weight 664.76
_space_group_crystal_system monoclinic
_space_group_IT_number 14
_space_group_name_Hall '-P 2yn'
_space_group_name_H-M_alt 'P 1 21/n 1'
_symmetry_space_group_name_Hall '-P 2yn'
_symmetry_space_group_name_H-M 'P 1 21/n 1'
_atom_sites_solution_hydrogens geom
_atom_sites_solution_primary direct
_atom_sites_solution_secondary difmap
_cell_angle_alpha 90.0000
_cell_angle_beta 95.529(5)
_cell_angle_gamma 90.0000
_cell_formula_units_Z 4
_cell_length_a 7.978(3)
_cell_length_b 20.339(7)
_cell_length_c 28.0910(10)
_cell_measurement_reflns_used 10092
_cell_measurement_temperature 110
_cell_measurement_theta_max 27.50
_cell_measurement_theta_min 3.00
_cell_volume 4537(2)
_computing_cell_refinement 'CrystalClear-SM Expert 2.0 r16'
_computing_data_collection 'CrystalClear-SM Expert 2.0 r16 (Rigaku, 2014)'
_computing_data_reduction 'CrystalClear-SM Expert 2.0 r16'
_computing_molecular_graphics 'CrystalStructure 4.1'
_computing_publication_material 'CrystalStructure 4.1 (Rigaku, 2014)'
_computing_structure_refinement 'SHELXL2013 (Sheldrick, 2008)'
_computing_structure_solution 'SHELXS2013 (Sheldrick, 2008)'
_diffrn_ambient_temperature 110
_diffrn_detector_area_resol_mean 7.111
_diffrn_measured_fraction_theta_full 0.996
_diffrn_measured_fraction_theta_max 0.996
_diffrn_measurement_device_type 'Rigaku Saturn724'
_diffrn_measurement_method \w
_diffrn_radiation_type 'Mo K\a'
_diffrn_radiation_wavelength 0.71075
_diffrn_reflns_av_R_equivalents 0.0333
_diffrn_reflns_laue_measured_fraction_full 0.996
_diffrn_reflns_laue_measured_fraction_max 0.996
_diffrn_reflns_limit_h_max 10
_diffrn_reflns_limit_h_min -10
_diffrn_reflns_limit_k_max 25
_diffrn_reflns_limit_k_min -26
_diffrn_reflns_limit_l_max 36
_diffrn_reflns_limit_l_min -36
_diffrn_reflns_number 49986
_diffrn_reflns_point_group_measured_fraction_full 0.996
_diffrn_reflns_point_group_measured_fraction_max 0.996
_diffrn_reflns_theta_full 25.242
_diffrn_reflns_theta_max 27.491
_diffrn_reflns_theta_min 3.082
_diffrn_standards_number 0
_exptl_absorpt_coefficient_mu 0.065
_exptl_absorpt_correction_T_max 0.994
_exptl_absorpt_correction_T_min 0.905
_exptl_absorpt_correction_type multi-scan
_exptl_absorpt_process_details 'REQAB (Rigaku, 1998)'
_exptl_crystal_colour colorless
_exptl_crystal_density_diffrn 0.973
_exptl_crystal_density_method 'not measured'
_exptl_crystal_description prism
_exptl_crystal_F_000 1400.00
_exptl_crystal_size_max 0.270
_exptl_crystal_size_mid 0.200
_exptl_crystal_size_min 0.100
_refine_diff_density_max 0.54
_refine_diff_density_min -0.39
_refine_ls_extinction_method none
_refine_ls_goodness_of_fit_ref 1.083
_refine_ls_hydrogen_treatment constr
_refine_ls_number_parameters 451
_refine_ls_number_reflns 10385
_refine_ls_number_restraints 0
_refine_ls_R_factor_all 0.0827
_refine_ls_R_factor_gt 0.0697
_refine_ls_shift/su_max 0.000
_refine_ls_structure_factor_coef Fsqd
_refine_ls_weighting_details 'w = 1/[\s^2^(Fo^2^)+(0.1372P)^2^+3.8236P] where P=(Fo^2^+2Fc^2^)/3'
_refine_ls_weighting_scheme calc
_refine_ls_wR_factor_gt 0.2173
_refine_ls_wR_factor_ref 0.2300
_reflns_number_gt 8399
_reflns_number_total 10385
_reflns_threshold_expression F^2^>2.0\s(F^2^)
_cod_data_source_file ja5b00877_si_010.cif
_cod_data_source_block No119_3
_cod_depositor_comments 'Adding full bibliography for 4123606--4123614.cif.'
_cod_database_code 4123609
_shelxl_res_file
;
TITL No119_3
CELL  0.71075 7.97800 20.33900 28.09100 90.00000 95.52900 90.00000
ZERR  4 0.00300 0.00700 0.00100 0.00000 0.00500 0.00000
LATT 1
SYMM .50-X, .50+Y, .50-Z
SFAC C H N O
UNIT 168 144 8 24
L.S. 20
FMAP 2
PLAN -25
WPDB -2
HTAB
BOND $H
CONF
LIST 4
TEMP -163.0
ACTA
SIZE 0.270 0.200 0.100
ABIN
WGHT    0.137200    3.823600
FVAR       0.45114
O1    4    0.710153    0.223921    0.431869    11.00000    0.06419    0.03069 =
         0.01545    0.00189    0.01002    0.02888
O2    4    0.619275    0.411835    0.443222    11.00000    0.01321    0.01624 =
         0.01545   -0.00066    0.00148    0.00112
O3    4    0.568463    0.520387    0.450923    11.00000    0.02815    0.01587 =
         0.01571    0.00044    0.00409   -0.00350
O11   4    0.724930    0.179867    0.596270    11.00000    0.04138    0.02370 =
         0.01597    0.00439    0.00675    0.01773
O12   4    0.684414    0.362416    0.631809    11.00000    0.01534    0.01913 =
         0.01735   -0.00197    0.00192   -0.00283
O13   4    0.668378    0.467735    0.656097    11.00000    0.04221    0.02339 =
         0.02418   -0.00751    0.00479   -0.00979
N1    3    0.631486    0.223225    0.260497    11.00000    0.03171    0.02968 =
         0.01660   -0.00786    0.00462    0.00368
N11   3    0.667747    0.094272    0.752944    11.00000    0.02368    0.01983 =
         0.02145    0.00731    0.00467    0.00361
C1    1    0.554845    0.316059    0.392289    11.00000    0.02001    0.01781 =
         0.01470   -0.00312    0.00286    0.00228
C2    1    0.495513    0.343711    0.347910    11.00000    0.01934    0.02150 =
         0.01643   -0.00134    0.00047    0.00435
AFIX  43
H2    2    0.436796    0.384370    0.347544    11.00000   -1.20000
AFIX   0
C3    1    0.519476    0.313886    0.304716    11.00000    0.02194    0.02746 =
         0.01576   -0.00330   -0.00077    0.00448
AFIX  43
H3    2    0.476345    0.334069    0.275580    11.00000   -1.20000
AFIX   0
C4    1    0.608530    0.253030    0.303660    11.00000    0.02415    0.02353 =
         0.01739   -0.00476    0.00565    0.00005
C5    1    0.672363    0.225619    0.347822    11.00000    0.04239    0.02005 =
         0.01892   -0.00286    0.00958    0.00883
AFIX  43
H5    2    0.734613    0.185758    0.348471    11.00000   -1.20000
AFIX   0
C6    1    0.644276    0.257005    0.390828    11.00000    0.03544    0.02155 =
         0.01529    0.00063    0.00640    0.00814
C7    1    0.669191    0.246708    0.475687    11.00000    0.03834    0.02307 =
         0.01528   -0.00118    0.00662    0.01258
C8    1    0.718018    0.205878    0.514628    11.00000    0.04585    0.02213 =
         0.02077    0.00156    0.00770    0.01913
AFIX  43
H8    2    0.775896    0.165874    0.510123    11.00000   -1.20000
AFIX   0
C9    1    0.551099    0.323796    0.527690    11.00000    0.01508    0.01300 =
         0.01653   -0.00078    0.00242    0.00219
AFIX  43
H9    2    0.495027    0.364190    0.532244    11.00000   -1.20000
AFIX   0
C10   1    0.581807    0.305498    0.481248    11.00000    0.02183    0.01588 =
         0.01422    0.00124    0.00210    0.00400
C11   1    0.521781    0.348617    0.438857    11.00000    0.01691    0.01351 =
         0.01408   -0.00043    0.00302    0.00153
C12   1    0.340513    0.372306    0.440085    11.00000    0.01638    0.01816 =
         0.01194   -0.00040    0.00202    0.00200
C13   1    0.191368    0.336217    0.437994    11.00000    0.02336    0.02325 =
         0.02996   -0.00313    0.00387   -0.00550
AFIX  43
H13   2    0.191556    0.289691    0.435016    11.00000   -1.20000
AFIX   0
C14   1    0.041205    0.371251    0.440457    11.00000    0.01552    0.04378 =
         0.03256    0.00039    0.00255   -0.00652
AFIX  43
H14   2   -0.062136    0.347794    0.438999    11.00000   -1.20000
AFIX   0
C15   1    0.038910    0.439745    0.444999    11.00000    0.01482    0.04024 =
         0.02725    0.00282    0.00390    0.00694
AFIX  43
H15   2   -0.065140    0.461955    0.446619    11.00000   -1.20000
AFIX   0
C16   1    0.188853    0.475704    0.447169    11.00000    0.02147    0.02399 =
         0.01943    0.00199    0.00295    0.00740
AFIX  43
H16   2    0.189321    0.522214    0.450296    11.00000   -1.20000
AFIX   0
C17   1    0.338168    0.440369    0.444544    11.00000    0.01520    0.01810 =
         0.01077    0.00149    0.00150    0.00234
C18   1    0.514031    0.464634    0.446834    11.00000    0.01658    0.01717 =
         0.00929    0.00042    0.00165    0.00160
C19   1    0.532683    0.244236    0.215914    11.00000    0.02365    0.04571 =
         0.01899   -0.01311    0.00015    0.00295
AFIX  23
H19A  2    0.421175    0.260029    0.223710    11.00000   -1.20000
H19B  2    0.513900    0.205746    0.194490    11.00000   -1.20000
AFIX   0
C20   1    0.617568    0.298499    0.189418    11.00000    0.02679    0.04547 =
         0.02006   -0.00228    0.00176    0.01145
AFIX  33
H20A  2    0.546159    0.310216    0.160305    11.00000   -1.20000
H20B  2    0.634134    0.337232    0.210087    11.00000   -1.20000
H20C  2    0.726934    0.282906    0.180844    11.00000   -1.20000
AFIX   0
C21   1    0.720921    0.160266    0.258917    11.00000    0.03796    0.02336 =
         0.02429   -0.00741    0.01488   -0.00088
AFIX  23
H21A  2    0.819655    0.161089    0.283128    11.00000   -1.20000
H21B  2    0.763341    0.155542    0.227115    11.00000   -1.20000
AFIX   0
C22   1    0.613121    0.100292    0.268074    11.00000    0.08611    0.03205 =
         0.05268   -0.01252    0.03775   -0.02108
AFIX  33
H22A  2    0.680814    0.060288    0.266470    11.00000   -1.20000
H22B  2    0.572912    0.103845    0.299856    11.00000   -1.20000
H22C  2    0.516522    0.098291    0.243767    11.00000   -1.20000
AFIX   0
C31   1    0.599169    0.251511    0.653095    11.00000    0.01457    0.01709 =
         0.01493    0.00231    0.00107    0.00228
C32   1    0.559079    0.258039    0.700694    11.00000    0.01907    0.02086 =
         0.01740    0.00126    0.00307    0.00538
AFIX  43
H32   2    0.514298    0.298607    0.710454    11.00000   -1.20000
AFIX   0
C33   1    0.582563    0.207499    0.733753    11.00000    0.01873    0.02556 =
         0.01560    0.00427    0.00387    0.00325
AFIX  43
H33   2    0.555022    0.214232    0.765547    11.00000   -1.20000
AFIX   0
C34   1    0.647482    0.145624    0.720600    11.00000    0.01547    0.01997 =
         0.02000    0.00555   -0.00048    0.00127
C35   1    0.694494    0.139309    0.673329    11.00000    0.02327    0.01764 =
         0.01887    0.00211    0.00063    0.00578
AFIX  43
H35   2    0.742420    0.099376    0.663496    11.00000   -1.20000
AFIX   0
C36   1    0.670342    0.191813    0.641205    11.00000    0.01985    0.02038 =
         0.01606    0.00102    0.00255    0.00461
C37   1    0.680672    0.224640    0.560080    11.00000    0.02723    0.02045 =
         0.01834    0.00328    0.00438    0.01034
C40   1    0.600116    0.284658    0.567671    11.00000    0.01634    0.01624 =
         0.01439   -0.00069    0.00327    0.00112
C41   1    0.566176    0.306648    0.617212    11.00000    0.01232    0.01402 =
         0.01508   -0.00119    0.00108   -0.00081
C42   1    0.394269    0.338545    0.619124    11.00000    0.01481    0.01713 =
         0.01182    0.00366    0.00425    0.00315
C43   1    0.234131    0.313331    0.604950    11.00000    0.01707    0.02722 =
         0.01800    0.00578    0.00261   -0.00094
AFIX  43
H43   2    0.219847    0.270495    0.591697    11.00000   -1.20000
AFIX   0
C44   1    0.095518    0.353754    0.611070    11.00000    0.01278    0.04778 =
         0.02634    0.01515    0.00469    0.00498
AFIX  43
H44   2   -0.014785    0.337736    0.601975    11.00000   -1.20000
AFIX   0
C45   1    0.115612    0.417619    0.630391    11.00000    0.02736    0.03989 =
         0.02820    0.01668    0.01495    0.02117
AFIX  43
H45   2    0.019211    0.443508    0.634805    11.00000   -1.20000
AFIX   0
C46   1    0.275403    0.442842    0.642986    11.00000    0.03604    0.02431 =
         0.01959    0.00617    0.01389    0.01315
AFIX  43
H46   2    0.290546    0.486114    0.655391    11.00000   -1.20000
AFIX   0
C47   1    0.414512    0.402032    0.636737    11.00000    0.02259    0.01674 =
         0.01300    0.00277    0.00797    0.00284
C48   1    0.597304    0.417219    0.643467    11.00000    0.02741    0.01831 =
         0.01180   -0.00072    0.00468   -0.00183
C49   1    0.599998    0.098978    0.799883    11.00000    0.02250    0.02508 =
         0.02073    0.00788    0.00145    0.00208
AFIX  23
H49A  2    0.630292    0.142402    0.814136    11.00000   -1.20000
H49B  2    0.654004    0.064867    0.821336    11.00000   -1.20000
AFIX   0
C50   1    0.408449    0.090480    0.797316    11.00000    0.02557    0.03596 =
         0.03378    0.00809    0.00804   -0.00219
AFIX  33
H50A  2    0.371739    0.094120    0.829515    11.00000   -1.20000
H50B  2    0.353700    0.124747    0.776793    11.00000   -1.20000
H50C  2    0.377434    0.047139    0.784000    11.00000   -1.20000
AFIX   0
C51   1    0.721850    0.028865    0.737629    11.00000    0.03204    0.01932 =
         0.02407    0.00595   -0.00206   -0.00042
AFIX  23
H51A  2    0.668796    0.020010    0.704936    11.00000   -1.20000
H51B  2    0.681016   -0.004847    0.759162    11.00000   -1.20000
AFIX   0
C52   1    0.913371    0.022221    0.737793    11.00000    0.03365    0.02764 =
         0.02962    0.00695    0.00628    0.01071
AFIX  33
H52A  2    0.941040   -0.022106    0.727331    11.00000   -1.20000
H52B  2    0.954618    0.054699    0.715941    11.00000   -1.20000
H52C  2    0.966849    0.029822    0.770212    11.00000   -1.20000
AFIX   0
HKLF 4
 
REM  No119_3
REM R1 =  0.0697 for    8399 Fo > 4sig(Fo)  and  0.0827 for all   10385 data
REM    451 parameters refined using      0 restraints
 
END  
     
WGHT      0.1365      3.8419 

REM Instructions for potential hydrogen bonds
EQIV $1 -x+3/2, y-1/2, -z+3/2
HTAB C49 O13_$1
HTAB C51 O13_$1

REM Highest difference peak  0.543,  deepest hole -0.391,  1-sigma level  0.100
Q1    1   0.5125  0.5772  0.1296  11.00000  0.05    0.54
Q2    1   0.8095  0.5194  0.1173  11.00000  0.05    0.53
Q3    1   0.3057  0.6215  0.1060  11.00000  0.05    0.52
Q4    1   0.4946  0.6069  0.0949  11.00000  0.05    0.52
Q5    1   0.3519  0.6569  0.1442  11.00000  0.05    0.48
Q6    1   0.3290  0.6534  0.1328  11.00000  0.05    0.48
Q7    1   0.2270  0.6423  0.1324  11.00000  0.05    0.47
Q8    1   0.6854  0.4747  0.0887  11.00000  0.05    0.46
Q9    1   0.1772  0.6171  0.1156  11.00000  0.05    0.46
Q10   1   0.6448  0.4136  0.0585  11.00000  0.05    0.46
Q11   1   0.2745  0.6596  0.1262  11.00000  0.05    0.46
Q12   1   0.7797  0.4669  0.0685  11.00000  0.05    0.45
Q13   1   0.5402  0.4208  0.0430  11.00000  0.05    0.44
Q14   1   0.8709  0.4813  0.1199  11.00000  0.05    0.44
Q15   1   0.6163  0.4350  0.0659  11.00000  0.05    0.44
Q16   1   0.8016  0.4755  0.1004  11.00000  0.05    0.43
Q17   1   0.3998  0.6458  0.1067  11.00000  0.05    0.43
Q18   1   0.6685  0.5568  0.0847  11.00000  0.05    0.43
Q19   1   0.0826  0.6032  0.1012  11.00000  0.05    0.43
Q20   1   0.7137  0.4680  0.1217  11.00000  0.05    0.43
Q21   1   0.7610  0.4519  0.0426  11.00000  0.05    0.42
Q22   1   0.8537  0.4404  0.0788  11.00000  0.05    0.42
Q23   1   0.7450  0.4420  0.0523  11.00000  0.05    0.41
Q24   1   0.6393  0.2564  0.5630  11.00000  0.05    0.41
Q25   1   0.2345  0.6208  0.1806  11.00000  0.05    0.41
;

loop_
_symmetry_equiv_pos_site_id
_space_group_symop_operation_xyz
1 +X,+Y,+Z
2 1/2-X,1/2+Y,1/2-Z
3 -X,-Y,-Z
4 1/2+X,1/2-Y,1/2+Z

loop_
_atom_site_label
_atom_site_type_symbol
_atom_site_fract_x
_atom_site_fract_y
_atom_site_fract_z
_atom_site_U_iso_or_equiv
_atom_site_adp_type
_atom_site_occupancy
_atom_site_site_symmetry_multiplicity
_atom_site_calc_flag
_atom_site_refinement_flags
O1 O 0.7101(3) 0.22392(9) 0.43187(6) 0.0364(5) Uani 1 4 d .
O2 O 0.61927(18) 0.41183(7) 0.44322(5) 0.0150(3) Uani 1 4 d .
O3 O 0.5685(2) 0.52039(8) 0.45092(5) 0.0198(3) Uani 1 4 d .
O11 O 0.7249(2) 0.17987(8) 0.59627(6) 0.0268(4) Uani 1 4 d .
O12 O 0.68441(19) 0.36242(7) 0.63181(5) 0.0173(3) Uani 1 4 d .
O13 O 0.6684(3) 0.46774(8) 0.65610(6) 0.0298(4) Uani 1 4 d .
N1 N 0.6315(3) 0.22323(11) 0.26050(7) 0.0258(4) Uani 1 4 d .
N11 N 0.6677(3) 0.09427(10) 0.75294(7) 0.0215(4) Uani 1 4 d .
C1 C 0.5548(3) 0.31606(11) 0.39229(7) 0.0174(4) Uani 1 4 d .
C2 C 0.4955(3) 0.34371(11) 0.34791(8) 0.0192(4) Uani 1 4 d .
C3 C 0.5195(3) 0.31389(12) 0.30472(8) 0.0219(4) Uani 1 4 d .
C4 C 0.6085(3) 0.25303(12) 0.30366(8) 0.0215(4) Uani 1 4 d .
C5 C 0.6724(4) 0.22562(12) 0.34782(8) 0.0267(5) Uani 1 4 d .
C6 C 0.6443(3) 0.25700(12) 0.39083(8) 0.0238(5) Uani 1 4 d .
C7 C 0.6692(3) 0.24671(12) 0.47569(8) 0.0253(5) Uani 1 4 d .
C8 C 0.7180(4) 0.20588(12) 0.51463(9) 0.0293(6) Uani 1 4 d .
C9 C 0.5511(3) 0.32380(10) 0.52769(7) 0.0148(4) Uani 1 4 d .
C10 C 0.5818(3) 0.30550(11) 0.48125(7) 0.0173(4) Uani 1 4 d .
C11 C 0.5218(3) 0.34862(10) 0.43886(7) 0.0147(4) Uani 1 4 d .
C12 C 0.3405(3) 0.37231(10) 0.44009(7) 0.0155(4) Uani 1 4 d .
C13 C 0.1914(3) 0.33622(12) 0.43799(9) 0.0254(5) Uani 1 4 d .
C14 C 0.0412(3) 0.37125(15) 0.44046(9) 0.0306(5) Uani 1 4 d .
C15 C 0.0389(3) 0.43974(14) 0.44500(9) 0.0273(5) Uani 1 4 d .
C16 C 0.1888(3) 0.47570(12) 0.44717(8) 0.0216(4) Uani 1 4 d .
C17 C 0.3382(3) 0.44037(10) 0.44454(7) 0.0147(4) Uani 1 4 d .
C18 C 0.5140(3) 0.46463(10) 0.44683(7) 0.0143(4) Uani 1 4 d .
C19 C 0.5327(3) 0.24424(14) 0.21591(9) 0.0296(5) Uani 1 4 d .
C20 C 0.6176(3) 0.29850(15) 0.18942(9) 0.0308(6) Uani 1 4 d .
C21 C 0.7209(4) 0.16027(12) 0.25892(9) 0.0278(5) Uani 1 4 d .
C22 C 0.6131(6) 0.10029(16) 0.26807(14) 0.0549(10) Uani 1 4 d .
C31 C 0.5992(3) 0.25151(10) 0.65310(7) 0.0156(4) Uani 1 4 d .
C32 C 0.5591(3) 0.25804(11) 0.70069(8) 0.0190(4) Uani 1 4 d .
C33 C 0.5826(3) 0.20750(11) 0.73375(8) 0.0198(4) Uani 1 4 d .
C34 C 0.6475(3) 0.14562(11) 0.72060(8) 0.0186(4) Uani 1 4 d .
C35 C 0.6945(3) 0.13931(11) 0.67333(8) 0.0200(4) Uani 1 4 d .
C36 C 0.6703(3) 0.19181(11) 0.64121(8) 0.0187(4) Uani 1 4 d .
C37 C 0.6807(3) 0.22464(11) 0.56008(8) 0.0219(5) Uani 1 4 d .
C40 C 0.6001(3) 0.28466(10) 0.56767(7) 0.0155(4) Uani 1 4 d .
C41 C 0.5662(3) 0.30665(10) 0.61721(7) 0.0138(4) Uani 1 4 d .
C42 C 0.3943(3) 0.33854(10) 0.61912(7) 0.0144(4) Uani 1 4 d .
C43 C 0.2341(3) 0.31333(12) 0.60495(8) 0.0207(4) Uani 1 4 d .
C44 C 0.0955(3) 0.35375(14) 0.61107(9) 0.0288(5) Uani 1 4 d .
C45 C 0.1156(3) 0.41762(14) 0.63039(9) 0.0310(6) Uani 1 4 d .
C46 C 0.2754(3) 0.44284(12) 0.64299(8) 0.0259(5) Uani 1 4 d .
C47 C 0.4145(3) 0.40203(10) 0.63674(7) 0.0170(4) Uani 1 4 d .
C48 C 0.5973(3) 0.41722(11) 0.64347(7) 0.0190(4) Uani 1 4 d .
C49 C 0.6000(3) 0.09898(12) 0.79988(8) 0.0228(5) Uani 1 4 d .
C50 C 0.4084(3) 0.09048(14) 0.79732(10) 0.0314(6) Uani 1 4 d .
C51 C 0.7218(3) 0.02886(12) 0.73763(9) 0.0255(5) Uani 1 4 d .
C52 C 0.9134(3) 0.02222(13) 0.73779(10) 0.0301(5) Uani 1 4 d .
H2 H 0.4368 0.38437 0.34754 0.0230 Uiso 1 4 calc R
H3 H 0.47634 0.33407 0.27558 0.0263 Uiso 1 4 calc R
H5 H 0.73461 0.18576 0.34847 0.0320 Uiso 1 4 calc R
H8 H 0.7759 0.16587 0.51012 0.0351 Uiso 1 4 calc R
H9 H 0.49503 0.36419 0.53224 0.0178 Uiso 1 4 calc R
H13 H 0.19156 0.28969 0.43502 0.0305 Uiso 1 4 calc R
H14 H -0.06214 0.34779 0.439 0.0367 Uiso 1 4 calc R
H15 H -0.06514 0.46195 0.44662 0.0328 Uiso 1 4 calc R
H16 H 0.18932 0.52221 0.4503 0.0259 Uiso 1 4 calc R
H19A H 0.42117 0.26003 0.22371 0.0355 Uiso 1 4 calc R
H19B H 0.5139 0.20575 0.19449 0.0355 Uiso 1 4 calc R
H20A H 0.54616 0.31022 0.1603 0.0370 Uiso 1 4 calc R
H20B H 0.63413 0.33723 0.21009 0.0370 Uiso 1 4 calc R
H20C H 0.72693 0.28291 0.18084 0.0370 Uiso 1 4 calc R
H21A H 0.81966 0.16109 0.28313 0.0333 Uiso 1 4 calc R
H21B H 0.76334 0.15554 0.22711 0.0333 Uiso 1 4 calc R
H22A H 0.68081 0.06029 0.26647 0.0659 Uiso 1 4 calc R
H22B H 0.57291 0.10384 0.29986 0.0659 Uiso 1 4 calc R
H22C H 0.51652 0.09829 0.24377 0.0659 Uiso 1 4 calc R
H32 H 0.5143 0.29861 0.71045 0.0228 Uiso 1 4 calc R
H33 H 0.55502 0.21423 0.76555 0.0238 Uiso 1 4 calc R
H35 H 0.74242 0.09938 0.6635 0.0240 Uiso 1 4 calc R
H43 H 0.21985 0.2705 0.5917 0.0248 Uiso 1 4 calc R
H44 H -0.01479 0.33774 0.60198 0.0345 Uiso 1 4 calc R
H45 H 0.01921 0.44351 0.6348 0.0372 Uiso 1 4 calc R
H46 H 0.29055 0.48611 0.65539 0.0311 Uiso 1 4 calc R
H49A H 0.63029 0.1424 0.81414 0.0274 Uiso 1 4 calc R
H49B H 0.654 0.06487 0.82134 0.0274 Uiso 1 4 calc R
H50A H 0.37174 0.09412 0.82951 0.0377 Uiso 1 4 calc R
H50B H 0.3537 0.12475 0.77679 0.0377 Uiso 1 4 calc R
H50C H 0.37743 0.04714 0.784 0.0377 Uiso 1 4 calc R
H51A H 0.6688 0.02001 0.70494 0.0305 Uiso 1 4 calc R
H51B H 0.68102 -0.00485 0.75916 0.0305 Uiso 1 4 calc R
H52A H 0.94104 -0.02211 0.72733 0.0361 Uiso 1 4 calc R
H52B H 0.95462 0.0547 0.71594 0.0361 Uiso 1 4 calc R
H52C H 0.96685 0.02982 0.77021 0.0361 Uiso 1 4 calc R

loop_
_atom_site_aniso_label
_atom_site_aniso_U_11
_atom_site_aniso_U_22
_atom_site_aniso_U_33
_atom_site_aniso_U_12
_atom_site_aniso_U_13
_atom_site_aniso_U_23
O1 0.0642(14) 0.0307(10) 0.0155(8) 0.0289(9) 0.0100(8) 0.0019(7)
O2 0.0132(7) 0.0162(7) 0.0155(7) 0.0011(5) 0.0015(5) -0.0007(5)
O3 0.0282(8) 0.0159(7) 0.0157(7) -0.0035(6) 0.0041(6) 0.0004(6)
O11 0.0414(10) 0.0237(8) 0.0160(8) 0.0177(8) 0.0067(7) 0.0044(6)
O12 0.0153(7) 0.0191(8) 0.0174(7) -0.0028(6) 0.0019(5) -0.0020(6)
O13 0.0422(11) 0.0234(9) 0.0242(9) -0.0098(8) 0.0048(7) -0.0075(7)
N1 0.0317(11) 0.0297(11) 0.0166(9) 0.0037(9) 0.0046(8) -0.0079(8)
N11 0.0237(10) 0.0198(9) 0.0215(9) 0.0036(7) 0.0047(7) 0.0073(7)
C1 0.0200(10) 0.0178(10) 0.0147(9) 0.0023(8) 0.0029(8) -0.0031(8)
C2 0.0193(10) 0.0215(11) 0.0164(10) 0.0043(8) 0.0005(8) -0.0013(8)
C3 0.0219(11) 0.0275(12) 0.0158(10) 0.0045(9) -0.0008(8) -0.0033(8)
C4 0.0242(11) 0.0235(11) 0.0174(10) 0.0001(9) 0.0056(8) -0.0048(8)
C5 0.0424(14) 0.0200(11) 0.0189(11) 0.0088(10) 0.0096(10) -0.0029(9)
C6 0.0354(13) 0.0216(11) 0.0153(10) 0.0081(10) 0.0064(9) 0.0006(8)
C7 0.0383(14) 0.0231(12) 0.0153(10) 0.0126(10) 0.0066(9) -0.0012(8)
C8 0.0459(15) 0.0221(12) 0.0208(11) 0.0191(11) 0.0077(10) 0.0016(9)
C9 0.0151(9) 0.0130(9) 0.0165(9) 0.0022(7) 0.0024(7) -0.0008(7)
C10 0.0218(10) 0.0159(10) 0.0142(9) 0.0040(8) 0.0021(8) 0.0012(7)
C11 0.0169(10) 0.0135(9) 0.0141(9) 0.0015(7) 0.0030(7) -0.0004(7)
C12 0.0164(10) 0.0182(10) 0.0119(9) 0.0020(8) 0.0020(7) -0.0004(7)
C13 0.0234(12) 0.0233(12) 0.0300(12) -0.0055(9) 0.0039(9) -0.0031(9)
C14 0.0155(11) 0.0438(15) 0.0326(13) -0.0065(10) 0.0026(9) 0.0004(11)
C15 0.0148(10) 0.0402(14) 0.0273(12) 0.0069(10) 0.0039(9) 0.0028(10)
C16 0.0215(11) 0.0240(11) 0.0194(10) 0.0074(9) 0.0029(8) 0.0020(8)
C17 0.0152(9) 0.0181(10) 0.0108(9) 0.0023(8) 0.0015(7) 0.0015(7)
C18 0.0166(10) 0.0172(10) 0.0093(8) 0.0016(8) 0.0017(7) 0.0004(7)
C19 0.0237(12) 0.0457(16) 0.0190(11) 0.0029(11) 0.0001(9) -0.0131(10)
C20 0.0268(13) 0.0455(16) 0.0201(11) 0.0115(11) 0.0018(9) -0.0023(10)
C21 0.0380(14) 0.0234(12) 0.0243(12) -0.0009(10) 0.0149(10) -0.0074(9)
C22 0.086(3) 0.0321(16) 0.053(2) -0.0211(17) 0.0377(19) -0.0125(14)
C31 0.0146(9) 0.0171(10) 0.0149(9) 0.0023(8) 0.0011(7) 0.0023(7)
C32 0.0191(10) 0.0209(11) 0.0174(10) 0.0054(8) 0.0031(8) 0.0013(8)
C33 0.0187(10) 0.0256(11) 0.0156(10) 0.0032(9) 0.0039(8) 0.0043(8)
C34 0.0155(10) 0.0200(10) 0.0200(10) 0.0013(8) -0.0005(8) 0.0056(8)
C35 0.0233(11) 0.0176(10) 0.0189(10) 0.0058(8) 0.0006(8) 0.0021(8)
C36 0.0199(10) 0.0204(11) 0.0161(10) 0.0046(8) 0.0026(8) 0.0010(8)
C37 0.0272(12) 0.0204(11) 0.0183(10) 0.0103(9) 0.0044(8) 0.0033(8)
C40 0.0163(10) 0.0162(10) 0.0144(9) 0.0011(8) 0.0033(7) -0.0007(7)
C41 0.0123(9) 0.0140(9) 0.0151(9) -0.0008(7) 0.0011(7) -0.0012(7)
C42 0.0148(10) 0.0171(10) 0.0118(9) 0.0032(8) 0.0043(7) 0.0037(7)
C43 0.0171(10) 0.0272(12) 0.0180(10) -0.0009(9) 0.0026(8) 0.0058(8)
C44 0.0128(10) 0.0478(16) 0.0263(12) 0.0050(10) 0.0047(9) 0.0152(11)
C45 0.0274(13) 0.0399(15) 0.0282(12) 0.0212(11) 0.0150(10) 0.0167(11)
C46 0.0360(13) 0.0243(12) 0.0196(11) 0.0132(10) 0.0139(9) 0.0062(9)
C47 0.0226(11) 0.0167(10) 0.0130(9) 0.0028(8) 0.0080(8) 0.0028(7)
C48 0.0274(11) 0.0183(10) 0.0118(9) -0.0018(9) 0.0047(8) -0.0007(8)
C49 0.0225(11) 0.0251(12) 0.0207(11) 0.0021(9) 0.0014(8) 0.0079(9)
C50 0.0256(13) 0.0360(14) 0.0338(14) -0.0022(10) 0.0080(10) 0.0081(11)
C51 0.0320(13) 0.0193(11) 0.0241(11) -0.0004(9) -0.0021(9) 0.0060(9)
C52 0.0336(14) 0.0276(13) 0.0296(13) 0.0107(10) 0.0063(10) 0.0069(10)

loop_
_atom_type_symbol
_atom_type_description
_atom_type_scat_dispersion_real
_atom_type_scat_dispersion_imag
_atom_type_scat_source
C C 0.0033 0.0016
;
International Tables for Crystallography
(Vol. C, Tables 4.2.6.8 and 6.1.1.4)
;
H H 0.0000 0.0000
;
International Tables for Crystallography
(Vol. C, Table 6.1.1.4)
;
N N 0.0061 0.0033
;
International Tables for Crystallography
(Vol. C, Tables 4.2.6.8 and 6.1.1.4)
;
O O 0.0106 0.0060
;
International Tables for Crystallography
(Vol. C, Tables 4.2.6.8 and 6.1.1.4)
;

loop_
_geom_angle_atom_site_label_1
_geom_angle_atom_site_label_2
_geom_angle_atom_site_label_3
_geom_angle
_geom_angle_publ_flag
C6 O1 C7 118.2(2) yes
C11 O2 C18 111.11(15) yes
C36 O11 C37 118.02(18) yes
C41 O12 C48 111.03(16) yes
C4 N1 C19 120.8(2) yes
C4 N1 C21 120.9(2) yes
C19 N1 C21 116.6(2) yes
C34 N11 C49 120.5(2) yes
C34 N11 C51 120.5(2) yes
C49 N11 C51 117.49(19) yes
C2 C1 C6 116.48(19) yes
C2 C1 C11 121.30(19) yes
C6 C1 C11 122.22(18) yes
C1 C2 C3 122.5(2) yes
C2 C3 C4 120.5(2) yes
N1 C4 C3 120.4(2) yes
N1 C4 C5 122.1(2) yes
C3 C4 C5 117.5(2) yes
C4 C5 C6 120.2(2) yes
O1 C6 C1 122.9(2) yes
O1 C6 C5 114.5(2) yes
C1 C6 C5 122.7(2) yes
O1 C7 C8 115.2(2) yes
O1 C7 C10 123.2(2) yes
C8 C7 C10 121.6(2) yes
C7 C8 C37 119.1(2) yes
C10 C9 C40 122.35(19) yes
C7 C10 C9 117.67(19) yes
C7 C10 C11 121.90(19) yes
C9 C10 C11 120.43(19) yes
O2 C11 C1 108.27(16) yes
O2 C11 C10 107.98(15) yes
O2 C11 C12 102.25(15) yes
C1 C11 C10 110.94(17) yes
C1 C11 C12 113.71(16) yes
C10 C11 C12 113.08(17) yes
C11 C12 C13 129.69(19) yes
C11 C12 C17 109.69(18) yes
C13 C12 C17 120.6(2) yes
C12 C13 C14 117.4(2) yes
C13 C14 C15 122.0(2) yes
C14 C15 C16 120.4(2) yes
C15 C16 C17 117.3(2) yes
C12 C17 C16 122.3(2) yes
C12 C17 C18 108.32(18) yes
C16 C17 C18 129.32(19) yes
O2 C18 O3 121.41(19) yes
O2 C18 C17 108.62(17) yes
O3 C18 C17 130.0(2) yes
N1 C19 C20 113.4(2) yes
N1 C21 C22 114.1(3) yes
C32 C31 C36 116.34(19) yes
C32 C31 C41 121.37(18) yes
C36 C31 C41 122.28(19) yes
C31 C32 C33 122.5(2) yes
C32 C33 C34 120.7(2) yes
N11 C34 C33 121.3(2) yes
N11 C34 C35 121.4(2) yes
C33 C34 C35 117.3(2) yes
C34 C35 C36 120.1(2) yes
O11 C36 C31 122.53(19) yes
O11 C36 C35 114.5(2) yes
C31 C36 C35 123.0(2) yes
O11 C37 C8 115.5(2) yes
O11 C37 C40 123.2(2) yes
C8 C37 C40 121.2(2) yes
C9 C40 C37 117.92(19) yes
C9 C40 C41 120.61(18) yes
C37 C40 C41 121.47(18) yes
O12 C41 C31 108.20(15) yes
O12 C41 C40 108.09(16) yes
O12 C41 C42 102.25(15) yes
C31 C41 C40 111.04(17) yes
C31 C41 C42 113.04(17) yes
C40 C41 C42 113.61(16) yes
C41 C42 C43 129.42(19) yes
C41 C42 C47 109.57(17) yes
C43 C42 C47 121.0(2) yes
C42 C43 C44 117.4(2) yes
C43 C44 C45 121.7(2) yes
C44 C45 C46 120.4(2) yes
C45 C46 C47 117.7(2) yes
C42 C47 C46 121.8(2) yes
C42 C47 C48 108.56(19) yes
C46 C47 C48 129.5(2) yes
O12 C48 O13 121.8(2) yes
O12 C48 C47 108.36(18) yes
O13 C48 C47 129.8(2) yes
N11 C49 C50 113.59(19) yes
N11 C51 C52 113.4(2) yes

loop_
_geom_bond_atom_site_label_1
_geom_bond_atom_site_label_2
_geom_bond_distance
_geom_bond_publ_flag
O1 C6 1.393(3) yes
O1 C7 1.384(3) yes
O2 C11 1.501(3) yes
O2 C18 1.373(3) yes
O3 C18 1.216(3) yes
O11 C36 1.396(3) yes
O11 C37 1.385(3) yes
O12 C41 1.507(2) yes
O12 C48 1.370(3) yes
O13 C48 1.210(3) yes
N1 C4 1.383(3) yes
N1 C19 1.477(3) yes
N1 C21 1.469(3) yes
N11 C34 1.383(3) yes
N11 C49 1.476(3) yes
N11 C51 1.475(3) yes
C1 C2 1.407(3) yes
C1 C6 1.400(3) yes
C1 C11 1.512(3) yes
C2 C3 1.386(3) yes
C3 C4 1.429(3) yes
C4 C5 1.410(3) yes
C5 C6 1.403(3) yes
C7 C8 1.399(3) yes
C7 C10 1.400(3) yes
C8 C37 1.392(3) yes
C9 C10 1.401(3) yes
C9 C40 1.401(3) yes
C10 C11 1.519(3) yes
C11 C12 1.528(3) yes
C12 C13 1.394(3) yes
C12 C17 1.390(3) yes
C13 C14 1.401(4) yes
C14 C15 1.399(4) yes
C15 C16 1.398(3) yes
C16 C17 1.399(3) yes
C17 C18 1.483(3) yes
C19 C20 1.526(4) yes
C21 C22 1.529(5) yes
C31 C32 1.410(3) yes
C31 C36 1.395(3) yes
C31 C41 1.514(3) yes
C32 C33 1.386(3) yes
C33 C34 1.423(3) yes
C34 C35 1.420(3) yes
C35 C36 1.399(3) yes
C37 C40 1.405(3) yes
C40 C41 1.511(3) yes
C41 C42 1.523(3) yes
C42 C43 1.398(3) yes
C42 C47 1.387(3) yes
C43 C44 1.402(3) yes
C44 C45 1.411(4) yes
C45 C46 1.388(4) yes
C46 C47 1.410(3) yes
C47 C48 1.485(3) yes
C49 C50 1.533(4) yes
C51 C52 1.533(4) yes

loop_
_platon_squeeze_void_nr
_platon_squeeze_void_average_x
_platon_squeeze_void_average_y
_platon_squeeze_void_average_z
_platon_squeeze_void_volume
_platon_squeeze_void_count_electrons
_platon_squeeze_void_content
1 -0.036 0.500 0.000 771 185 ' '
2 0.013 0.000 0.500 771 185 ' '
